data_7713538
loop_
_publ_author_name
'Mansour, Ahmed M.'
'Khaled, Rabaa M.'
'Radacki, Krzysztof'
'Younes, Zeina'
'Gamal, Mariam'
'Guirguis, Beatrice'
'Mostafa, Gamal A. E.'
'Ali, Essam A.'
'Shehab, Ola R.'

_publ_section_title
;
 <i>In vitro</i> cytotoxicity of Mn(I) and Ru(II) carbonyls with a
 diphenyl pyridyl phosphine coligand towards leukaemia.
;
_journal_name_full 'Dalton transactions (Cambridge, England : 2003)'
_journal_paper_doi 10.1039/d3dt01798b
_journal_year 2023
_chemical_formula_moiety 'C34 H28 Br1.30 Cl0.70 Mn N2 O2 P2'
_chemical_formula_sum 'C34 H28 Br1.3 Cl0.7 Mn N2 O2 P2'
_chemical_formula_weight 742.34
_space_group_crystal_system monoclinic
_space_group_IT_number 15
_space_group_name_Hall '-C 2yc'
_space_group_name_H-M_alt 'C 1 2/c 1'
_atom_sites_solution_hydrogens geom
_atom_sites_solution_primary dual
_atom_sites_solution_secondary difmap
_audit_creation_date 2023-07-05
_audit_creation_method 'CIF-fill 1.4k (K.Radacki, 2005-23)'
_audit_update_record
;
2023-07-05 deposited with the CCDC.	2023-07-10 downloaded from the CCDC.
;
_cell_angle_alpha 90
_cell_angle_beta 101.6700(10)
_cell_angle_gamma 90
_cell_formula_units_Z 4
_cell_length_a 21.9592(3)
_cell_length_b 11.30260(10)
_cell_length_c 13.1315(2)
_cell_measurement_reflns_used 12549
_cell_measurement_temperature 100(2)
_cell_measurement_theta_max 74.8030
_cell_measurement_theta_min 3.4430
_cell_volume 3191.82(7)
_computing_cell_refinement 'CrysAlisPro 1.171.42.85a (Rigaku OD, 2023)'
_computing_data_collection 'CrysAlisPro 1.171.42.85a (Rigaku OD, 2023)'
_computing_data_reduction 'CrysAlisPro 1.171.42.85a (Rigaku OD, 2023)'
_computing_molecular_graphics 'ShelXLe (Huebschle et all, 2011)'
_computing_publication_material 'SHELXL-2019/2 (Sheldrick, 2019)'
_computing_structure_refinement 'SHELXL-2019/2 (Sheldrick, 2019)'
_computing_structure_solution 'SHELXT 2014/5 (Sheldrick, 2014)''
_diffrn_ambient_environment N~2~
_diffrn_ambient_temperature 100(2)
_diffrn_detector HPA
_diffrn_detector_area_resol_mean 10.0
_diffrn_detector_type 'HyPix Arc150'
_diffrn_measured_fraction_theta_full 1.000
_diffrn_measured_fraction_theta_max 0.970
_diffrn_measurement_details
;
 List of Runs (angles in degrees, time in seconds):
 --------------------------------------------------------------------------
  1  \w     20.00  86.00   0.50    0.15    --   58.57-126.00-150.00  132
  2  \w     37.00  93.00   0.50    0.25    --   82.28-112.00-120.00  112
  3  \w     37.00  93.00   0.50    0.25    --   82.28-112.00 -30.00  112
  4  \w     37.00  93.00   0.50    0.25    --   82.28-112.00  30.00  112
  5  \w     37.00  93.00   0.50    0.25    --   82.28-112.00  90.00  112
  6  \w     39.00  90.00   0.50    0.25    --   85.25-110.00 112.99  102
  7  \w     42.00  93.00   0.50    0.25    --   85.25 -97.00 -84.06  102
  8  \w     37.00  87.00   0.50    0.25    --   82.28-112.00-180.00  100
  9  \w     38.00 109.00   0.50    0.15    --   58.57  15.00 -30.00  142
 10  \w     46.00 133.00   0.50    0.25    --   82.28  15.00  30.00  174
 11  \w     85.00 135.00   0.50    0.25    --   85.25  24.00-134.66  100
 12  \w     46.00 133.00   0.50    0.25    --   82.28  15.00 -60.00  174
 13  \w    -97.00 -33.00   0.50    0.25    --  -79.50 115.00 -62.94  128
 14  \w    -98.00 -32.00   0.50    0.25    --  -79.50 120.00 -17.17  132
 15  \w    -97.00 -33.00   0.50    0.25    --  -79.50 115.00-152.56  128
 16  \w   -131.00 -67.00   0.50    0.25    --  -79.50 -20.00  54.09  128
 17  \w   -131.00 -73.00   0.50    0.25    --  -79.50 -22.00  -7.96  116
 18  \w   -122.00 -58.00   0.50    0.15    --  -70.00 -21.00  29.29  128
 19  \w   -125.00 -57.00   0.50    0.25    --  -74.00 -18.00 -81.71  136
 20  \w   -132.00 -81.00   0.50    0.25    --  -79.50 -24.00-175.45  102
;
_diffrn_measurement_device 'four-circle diffractometer'
_diffrn_measurement_device_type 'Rigaku XtaLAB Synergy-R'
_diffrn_measurement_method '\w scans'
_diffrn_orient_matrix_type
;
 CrysAlisPro convention (1999,Acta A55,543-557)
;
_diffrn_orient_matrix_UB_11 0.0028137000
_diffrn_orient_matrix_UB_12 0.0774780000
_diffrn_orient_matrix_UB_13 -0.0954634000
_diffrn_orient_matrix_UB_21 0.0694503000
_diffrn_orient_matrix_UB_22 0.0242321000
_diffrn_orient_matrix_UB_23 0.0434491000
_diffrn_orient_matrix_UB_31 0.0174568000
_diffrn_orient_matrix_UB_32 -0.1094108000
_diffrn_orient_matrix_UB_33 -0.0578996000
_diffrn_radiation_monochromator 'multi-layer mirror'
_diffrn_radiation_probe x-ray
_diffrn_radiation_type CuK\a
_diffrn_radiation_wavelength 1.54184
_diffrn_radiation_xray_symbol K-L~2,3~
_diffrn_reflns_av_R_equivalents 0.0214
_diffrn_reflns_av_unetI/netI 0.0116
_diffrn_reflns_Laue_measured_fraction_full 1.000
_diffrn_reflns_Laue_measured_fraction_max 0.970
_diffrn_reflns_limit_h_max 27
_diffrn_reflns_limit_h_min -26
_diffrn_reflns_limit_k_max 12
_diffrn_reflns_limit_k_min -14
_diffrn_reflns_limit_l_max 15
_diffrn_reflns_limit_l_min -16
_diffrn_reflns_number 16221
_diffrn_reflns_point_group_measured_fraction_full 1.000
_diffrn_reflns_point_group_measured_fraction_max 0.970
_diffrn_reflns_theta_full 67.684
_diffrn_reflns_theta_max 75.152
_diffrn_reflns_theta_min 4.419
_diffrn_source 'rotating-anode X-ray tube'
_diffrn_source_type 'PhotonJet-R X-ray Source'
_exptl_absorpt_coefficient_mu 7.033
_exptl_absorpt_correction_T_max 0.755
_exptl_absorpt_correction_T_min 0.460
_exptl_absorpt_correction_type gaussian
_exptl_absorpt_process_details
;
 CrysAlisPro 1.171.42.85a (Rigaku Oxford Diffraction, 2023) Numerical 
 absorption correction based on gaussian integration over a multifaceted 
 crystal model Empirical absorption correction using spherical harmonics, 
 implemented in SCALE3 ABSPACK scaling algorithm.
;
_exptl_crystal_colour 'clear yellow'
_exptl_crystal_density_diffrn 1.545
_exptl_crystal_description block
_exptl_crystal_F_000 1498
_exptl_crystal_preparation
;
 Crystals were grown at RT from saturated solution of a mixture of chloroform 
 and hexane. For data collection the crystal was immersed in a film of 
 perfluoropolyether oil, mounted on a polyimide loop and transferred to 
 stream of cold nitrogen (Oxford Cryostream 800).
;
_exptl_crystal_size_max 0.160
_exptl_crystal_size_mid 0.110
_exptl_crystal_size_min 0.090
_refine_diff_density_max 0.379
_refine_diff_density_min -0.372
_refine_diff_density_rms 0.049
_refine_ls_extinction_method none
_refine_ls_goodness_of_fit_ref 1.055
_refine_ls_hydrogen_treatment constr
_refine_ls_matrix_type full
_refine_ls_number_parameters 199
_refine_ls_number_reflns 3210
_refine_ls_number_restraints 0
_refine_ls_restrained_S_all 1.055
_refine_ls_R_factor_all 0.0218
_refine_ls_R_factor_gt 0.0216
_refine_ls_shift/su_max 0.001
_refine_ls_shift/su_mean 0.000
_refine_ls_structure_factor_coef Fsqd
_refine_ls_weighting_details
;
 w=1/[\s^2^(Fo^2^)+(0.0255P)^2^+4.3354P] where P=(Fo^2^+2Fc^2^)/3
;
_refine_ls_weighting_scheme calc
_refine_ls_wR_factor_gt 0.0544
_refine_ls_wR_factor_ref 0.0545
_reflns_Friedel_coverage 0.000
_reflns_number_gt 3185
_reflns_number_total 3210
_reflns_threshold_expression 'I > 2\s(I)'
_cod_data_source_file d3dt01798b2.cif
_cod_data_source_block KR1135b_AhMa_a
_cod_original_cell_volume 3191.81(7)
_cod_original_sg_symbol_H-M 'C 2/c'
_cod_original_formula_sum 'C34 H28 Br1.30 Cl0.70 Mn N2 O2 P2'
_cod_database_code 7713538
_shelx_shelxl_version_number 2019/2
_shelx_space_group_comment
;
 The symmetry employed for this shelxl refinement is uniquely defined by the 
 following loop, which should always be used as a source of symmetry 
 information in preference to the above space-group names. They are only 
 intended as comments.
;
_shelx_estimated_absorpt_t_min 0.399
_shelx_estimated_absorpt_t_max 0.570

loop_
_space_group_symop_operation_xyz
'x, y, z'
'-x, y, -z+1/2'
'x+1/2, y+1/2, z'
'-x+1/2, y+1/2, -z+1/2'
'-x, -y, -z'
'x, -y, z-1/2'
'-x+1/2, -y+1/2, -z'
'x+1/2, -y+1/2, z-1/2'

loop_
_atom_site_label
_atom_site_type_symbol
_atom_site_fract_x
_atom_site_fract_y
_atom_site_fract_z
_atom_site_U_iso_or_equiv
_atom_site_adp_type
_atom_site_occupancy
_atom_site_site_symmetry_order
_atom_site_calc_flag
_atom_site_refinement_flags_posn
_atom_site_refinement_flags_adp
_atom_site_refinement_flags_occupancy
_atom_site_disorder_assembly
_atom_site_disorder_group
Br1 Br 0.56285(15) 0.9290(2) 0.6619(2) 0.0183(2) Uani 0.652(2) 1 d . . P . .
Cl1 Cl 0.5611(7) 0.9180(11) 0.6585(11) 0.0183(2) Uani 0.348(2) 1 d . . P . .
Mn1 Mn 0.500000 0.78435(3) 0.750000 0.01703(10) Uani 1 2 d S T P . .
O1 O 0.44679(5) 0.63233(10) 0.79545(8) 0.0215(2) Uani 1 1 d . . . . .
P1 P 0.39734(2) 0.57632(3) 0.71531(3) 0.01670(10) Uani 1 1 d . . . . .
N1_1 N 0.42197(6) 0.76166(12) 0.60469(10) 0.0181(3) Uani 1 1 d . . . . .
C2_1 C 0.38034(7) 0.67348(13) 0.60205(11) 0.0174(3) Uani 1 1 d . . . . .
C3_1 C 0.32880(7) 0.66012(14) 0.52180(12) 0.0210(3) Uani 1 1 d . . . . .
H3_1 H 0.300741 0.596179 0.521915 0.025 Uiso 1 1 calc R U . . .
C4_1 C 0.31916(8) 0.74238(15) 0.44126(12) 0.0225(3) Uani 1 1 d . . . . .
H4_1 H 0.284179 0.736072 0.385587 0.027 Uiso 1 1 calc R U . . .
C5_1 C 0.36154(8) 0.83356(15) 0.44385(12) 0.0218(3) Uani 1 1 d . . . . .
H5_1 H 0.355928 0.891058 0.389989 0.026 Uiso 1 1 calc R U . . .
C6_1 C 0.41240(7) 0.84004(14) 0.52618(12) 0.0204(3) Uani 1 1 d . . . . .
H6_1 H 0.441532 0.902340 0.526942 0.025 Uiso 1 1 calc R U . . .
C1_2 C 0.32567(7) 0.56159(14) 0.76103(12) 0.0210(3) Uani 1 1 d . . . . .
C2_2 C 0.31495(9) 0.64204(17) 0.83589(14) 0.0296(4) Uani 1 1 d . . . . .
H2_2 H 0.344917 0.700992 0.861864 0.035 Uiso 1 1 calc R U . . .
C3_2 C 0.25944(10) 0.6347(2) 0.87223(16) 0.0406(5) Uani 1 1 d . . . . .
H3_2 H 0.251707 0.689183 0.923230 0.049 Uiso 1 1 calc R U . . .
C4_2 C 0.21571(9) 0.5491(2) 0.83471(16) 0.0394(5) Uani 1 1 d . . . . .
H4_2 H 0.178249 0.544864 0.860207 0.047 Uiso 1 1 calc R U . . .
C5_2 C 0.22623(8) 0.46988(18) 0.76062(16) 0.0344(4) Uani 1 1 d . . . . .
H5_2 H 0.196052 0.411157 0.735019 0.041 Uiso 1 1 calc R U . . .
C6_2 C 0.28100(8) 0.47576(16) 0.72318(14) 0.0263(4) Uani 1 1 d . . . . .
H6_2 H 0.288095 0.421286 0.671728 0.032 Uiso 1 1 calc R U . . .
C1_3 C 0.41521(7) 0.43409(13) 0.66926(12) 0.0180(3) Uani 1 1 d . . . . .
C2_3 C 0.41273(7) 0.33509(14) 0.73239(13) 0.0213(3) Uani 1 1 d . . . . .
H2_3 H 0.400983 0.344094 0.797723 0.026 Uiso 1 1 calc R U . . .
C3_3 C 0.42735(8) 0.22417(15) 0.69975(14) 0.0248(3) Uani 1 1 d . . . . .
H3_3 H 0.425574 0.157054 0.742597 0.030 Uiso 1 1 calc R U . . .
C4_3 C 0.44464(8) 0.21099(15) 0.60434(14) 0.0272(4) Uani 1 1 d . . . . .
H4_3 H 0.454002 0.134573 0.581581 0.033 Uiso 1 1 calc R U . . .
C5_3 C 0.44830(9) 0.30891(16) 0.54205(13) 0.0280(4) Uani 1 1 d . . . . .
H5_3 H 0.460680 0.299512 0.477263 0.034 Uiso 1 1 calc R U . . .
C6_3 C 0.43384(8) 0.42080(15) 0.57444(12) 0.0230(3) Uani 1 1 d . . . . .
H6_3 H 0.436638 0.487950 0.532111 0.028 Uiso 1 1 calc R U . . .

loop_
_atom_site_aniso_label
_atom_site_aniso_U_11
_atom_site_aniso_U_22
_atom_site_aniso_U_33
_atom_site_aniso_U_23
_atom_site_aniso_U_13
_atom_site_aniso_U_12
Br1 0.0195(2) 0.0149(6) 0.0202(3) -0.0012(3) 0.00361(18) -0.0047(3)
Cl1 0.0195(2) 0.0149(6) 0.0202(3) -0.0012(3) 0.00361(18) -0.0047(3)
Mn1 0.01694(18) 0.01678(18) 0.01545(17) 0.000 -0.00130(13) 0.000
O1 0.0249(6) 0.0197(6) 0.0179(5) 0.0002(4) -0.0006(4) -0.0023(4)
P1 0.01857(19) 0.01569(19) 0.01546(18) 0.00091(13) 0.00253(14) -0.00018(14)
N1_1 0.0193(6) 0.0176(6) 0.0162(6) 0.0012(5) 0.0014(5) 0.0001(5)
C2_1 0.0187(7) 0.0156(7) 0.0177(7) -0.0001(6) 0.0035(6) 0.0014(6)
C3_1 0.0200(7) 0.0210(8) 0.0210(7) -0.0014(6) 0.0013(6) -0.0019(6)
C4_1 0.0201(8) 0.0276(8) 0.0179(7) -0.0012(6) -0.0002(6) 0.0029(6)
C5_1 0.0234(8) 0.0238(8) 0.0174(7) 0.0039(6) 0.0026(6) 0.0039(6)
C6_1 0.0218(8) 0.0197(8) 0.0193(7) 0.0031(6) 0.0030(6) -0.0007(6)
C1_2 0.0211(8) 0.0227(8) 0.0190(7) 0.0050(6) 0.0037(6) 0.0026(6)
C2_2 0.0317(9) 0.0327(9) 0.0250(8) 0.0005(7) 0.0075(7) 0.0075(8)
C3_2 0.0409(11) 0.0523(13) 0.0323(10) 0.0032(9) 0.0162(9) 0.0183(10)
C4_2 0.0254(9) 0.0532(13) 0.0431(11) 0.0222(10) 0.0152(8) 0.0139(9)
C5_2 0.0200(8) 0.0366(10) 0.0459(11) 0.0166(9) 0.0048(8) 0.0025(7)
C6_2 0.0201(8) 0.0266(9) 0.0311(9) 0.0056(7) 0.0032(7) 0.0012(7)
C1_3 0.0179(7) 0.0171(7) 0.0176(7) -0.0003(6) 0.0004(6) -0.0006(6)
C2_3 0.0205(7) 0.0220(8) 0.0217(8) 0.0030(6) 0.0047(6) -0.0006(6)
C3_3 0.0245(8) 0.0185(8) 0.0298(9) 0.0034(6) 0.0016(7) -0.0013(6)
C4_3 0.0295(9) 0.0204(8) 0.0283(9) -0.0060(7) -0.0021(7) 0.0041(7)
C5_3 0.0347(9) 0.0295(9) 0.0180(8) -0.0031(7) 0.0013(7) 0.0083(7)
C6_3 0.0282(8) 0.0221(8) 0.0179(7) 0.0022(6) 0.0031(6) 0.0030(6)

loop_
_atom_type_symbol
_atom_type_description
_atom_type_scat_dispersion_real
_atom_type_scat_dispersion_imag
_atom_type_scat_source
C C 0.0181 0.0091 'International Tables Vol C Tables 4.2.6.8 and 6.1.1.4'
H H 0.0000 0.0000 'International Tables Vol C Tables 4.2.6.8 and 6.1.1.4'
N N 0.0311 0.0180 'International Tables Vol C Tables 4.2.6.8 and 6.1.1.4'
O O 0.0492 0.0322 'International Tables Vol C Tables 4.2.6.8 and 6.1.1.4'
P P 0.2955 0.4335 'International Tables Vol C Tables 4.2.6.8 and 6.1.1.4'
Mn Mn -0.5299 2.8052 'International Tables Vol C Tables 4.2.6.8 and 6.1.1.4'
Br Br -0.6763 1.2805 'International Tables Vol C Tables 4.2.6.8 and 6.1.1.4'
Cl Cl 0.3639 0.7018 'International Tables Vol C Tables 4.2.6.8 and 6.1.1.4'

loop_
_exptl_crystal_face_index_h
_exptl_crystal_face_index_k
_exptl_crystal_face_index_l
_exptl_crystal_face_perp_dist
2 -1 -1 0.0528
-2 -2 -1 0.0674
2 2 1 0.0862
-2 1 1 0.0702
0 2 1 0.0703
1 0 0 0.0636
-1 0 0 0.0732
2 0 1 0.0839
2 1 -1 0.0497
-2 -1 1 0.0359
-2 -1 -1 0.0746
-2 0 -1 0.0673
2 -1 0 0.0577
1 -2 -2 0.0452
-1 2 2 0.0658
-2 2 1 0.0648
-1 1 -2 0.0569
0 -2 1 0.0364
1 1 -2 0.0414
-1 -1 2 0.0470

loop_
_geom_angle_atom_site_label_1
_geom_angle_atom_site_label_2
_geom_angle_atom_site_label_3
_geom_angle
_geom_angle_site_symmetry_1
_geom_angle_site_symmetry_3
_geom_angle_publ_flag
O1 Mn1 O1 78.97(6) . 2_656 ?
O1 Mn1 N1_1 91.99(4) . 2_656 ?
O1 Mn1 N1_1 78.09(4) 2_656 2_656 ?
O1 Mn1 N1_1 78.09(4) . . ?
O1 Mn1 N1_1 91.99(4) 2_656 . ?
N1_1 Mn1 N1_1 167.23(7) 2_656 . ?
O1 Mn1 Cl1 164.3(3) . . ?
O1 Mn1 Cl1 88.6(3) 2_656 . ?
N1_1 Mn1 Cl1 94.8(3) 2_656 . ?
N1_1 Mn1 Cl1 92.9(3) . . ?
O1 Mn1 Cl1 88.6(3) . 2_656 ?
O1 Mn1 Cl1 164.3(3) 2_656 2_656 ?
N1_1 Mn1 Cl1 92.9(3) 2_656 2_656 ?
N1_1 Mn1 Cl1 94.8(3) . 2_656 ?
Cl1 Mn1 Cl1 105.2(6) . 2_656 ?
O1 Mn1 Br1 90.65(7) . 2_656 ?
O1 Mn1 Br1 166.80(7) 2_656 2_656 ?
N1_1 Mn1 Br1 94.31(8) 2_656 2_656 ?
N1_1 Mn1 Br1 93.83(8) . 2_656 ?
Cl1 Mn1 Br1 102.9(2) . 2_656 ?
Cl1 Mn1 Br1 2.5(4) 2_656 2_656 ?
O1 Mn1 Br1 166.80(7) . . ?
O1 Mn1 Br1 90.65(7) 2_656 . ?
N1_1 Mn1 Br1 93.83(8) 2_656 . ?
N1_1 Mn1 Br1 94.31(8) . . ?
Cl1 Mn1 Br1 2.5(4) . . ?
Cl1 Mn1 Br1 102.9(2) 2_656 . ?
Br1 Mn1 Br1 100.70(13) 2_656 . ?
P1 O1 Mn1 119.02(6) . . ?
O1 P1 C1_3 116.21(7) . . ?
O1 P1 C1_2 111.37(7) . . ?
C1_3 P1 C1_2 107.21(7) . . ?
O1 P1 C2_1 108.61(7) . . ?
C1_3 P1 C2_1 106.73(7) . . ?
C1_2 P1 C2_1 106.17(7) . . ?
C6_1 N1_1 C2_1 117.90(13) . . ?
C6_1 N1_1 Mn1 122.43(10) . . ?
C2_1 N1_1 Mn1 119.33(10) . . ?
N1_1 C2_1 C3_1 122.94(14) . . ?
N1_1 C2_1 P1 113.45(11) . . ?
C3_1 C2_1 P1 123.59(12) . . ?
C2_1 C3_1 C4_1 118.62(15) . . ?
C2_1 C3_1 H3_1 120.7 . . ?
C4_1 C3_1 H3_1 120.7 . . ?
C5_1 C4_1 C3_1 118.71(15) . . ?
C5_1 C4_1 H4_1 120.6 . . ?
C3_1 C4_1 H4_1 120.6 . . ?
C4_1 C5_1 C6_1 119.25(15) . . ?
C4_1 C5_1 H5_1 120.4 . . ?
C6_1 C5_1 H5_1 120.4 . . ?
N1_1 C6_1 C5_1 122.57(15) . . ?
N1_1 C6_1 H6_1 118.7 . . ?
C5_1 C6_1 H6_1 118.7 . . ?
C2_2 C1_2 C6_2 119.82(16) . . ?
C2_2 C1_2 P1 117.28(13) . . ?
C6_2 C1_2 P1 122.89(13) . . ?
C1_2 C2_2 C3_2 119.03(19) . . ?
C1_2 C2_2 H2_2 120.5 . . ?
C3_2 C2_2 H2_2 120.5 . . ?
C4_2 C3_2 C2_2 120.70(19) . . ?
C4_2 C3_2 H3_2 119.6 . . ?
C2_2 C3_2 H3_2 119.6 . . ?
C5_2 C4_2 C3_2 120.25(17) . . ?
C5_2 C4_2 H4_2 119.9 . . ?
C3_2 C4_2 H4_2 119.9 . . ?
C4_2 C5_2 C6_2 120.01(19) . . ?
C4_2 C5_2 H5_2 120.0 . . ?
C6_2 C5_2 H5_2 120.0 . . ?
C5_2 C6_2 C1_2 120.18(18) . . ?
C5_2 C6_2 H6_2 119.9 . . ?
C1_2 C6_2 H6_2 119.9 . . ?
C6_3 C1_3 C2_3 119.73(14) . . ?
C6_3 C1_3 P1 121.50(12) . . ?
C2_3 C1_3 P1 118.72(12) . . ?
C3_3 C2_3 C1_3 120.10(15) . . ?
C3_3 C2_3 H2_3 120.0 . . ?
C1_3 C2_3 H2_3 120.0 . . ?
C2_3 C3_3 C4_3 119.98(15) . . ?
C2_3 C3_3 H3_3 120.0 . . ?
C4_3 C3_3 H3_3 120.0 . . ?
C5_3 C4_3 C3_3 120.34(15) . . ?
C5_3 C4_3 H4_3 119.8 . . ?
C3_3 C4_3 H4_3 119.8 . . ?
C4_3 C5_3 C6_3 120.04(16) . . ?
C4_3 C5_3 H5_3 120.0 . . ?
C6_3 C5_3 H5_3 120.0 . . ?
C5_3 C6_3 C1_3 119.80(15) . . ?
C5_3 C6_3 H6_3 120.1 . . ?
C1_3 C6_3 H6_3 120.1 . . ?

loop_
_geom_bond_atom_site_label_1
_geom_bond_atom_site_label_2
_geom_bond_distance
_geom_bond_site_symmetry_2
_geom_bond_publ_flag
Br1 Mn1 2.562(3) . ?
Cl1 Mn1 2.486(14) . ?
Mn1 O1 2.2262(11) . ?
Mn1 O1 2.2262(11) 2_656 ?
Mn1 N1_1 2.3066(13) 2_656 ?
Mn1 N1_1 2.3066(13) . ?
O1 P1 1.4917(11) . ?
P1 C1_3 1.7888(16) . ?
P1 C1_2 1.8020(16) . ?
P1 C2_1 1.8256(15) . ?
N1_1 C6_1 1.343(2) . ?
N1_1 C2_1 1.348(2) . ?
C2_1 C3_1 1.390(2) . ?
C3_1 C4_1 1.392(2) . ?
C3_1 H3_1 0.9500 . ?
C4_1 C5_1 1.384(2) . ?
C4_1 H4_1 0.9500 . ?
C5_1 C6_1 1.390(2) . ?
C5_1 H5_1 0.9500 . ?
C6_1 H6_1 0.9500 . ?
C1_2 C2_2 1.394(2) . ?
C1_2 C6_2 1.398(2) . ?
C2_2 C3_2 1.398(3) . ?
C2_2 H2_2 0.9500 . ?
C3_2 C4_2 1.382(3) . ?
C3_2 H3_2 0.9500 . ?
C4_2 C5_2 1.375(3) . ?
C4_2 H4_2 0.9500 . ?
C5_2 C6_2 1.390(2) . ?
C5_2 H5_2 0.9500 . ?
C6_2 H6_2 0.9500 . ?
C1_3 C6_3 1.395(2) . ?
C1_3 C2_3 1.400(2) . ?
C2_3 C3_3 1.384(2) . ?
C2_3 H2_3 0.9500 . ?
C3_3 C4_3 1.389(3) . ?
C3_3 H3_3 0.9500 . ?
C4_3 C5_3 1.388(3) . ?
C4_3 H4_3 0.9500 . ?
C5_3 C6_3 1.391(2) . ?
C5_3 H5_3 0.9500 . ?
C6_3 H6_3 0.9500 . ?

loop_
_geom_torsion_atom_site_label_1
_geom_torsion_atom_site_label_2
_geom_torsion_atom_site_label_3
_geom_torsion_atom_site_label_4
_geom_torsion
_geom_torsion_site_symmetry_1
_geom_torsion_site_symmetry_2
_geom_torsion_site_symmetry_3
_geom_torsion_site_symmetry_4
_geom_torsion_publ_flag
Mn1 O1 P1 C1_3 106.72(8) . . . . ?
Mn1 O1 P1 C1_2 -130.14(7) . . . . ?
Mn1 O1 P1 C2_1 -13.57(9) . . . . ?
C6_1 N1_1 C2_1 C3_1 0.5(2) . . . . ?
Mn1 N1_1 C2_1 C3_1 174.04(11) . . . . ?
C6_1 N1_1 C2_1 P1 -178.03(11) . . . . ?
Mn1 N1_1 C2_1 P1 -4.52(15) . . . . ?
O1 P1 C2_1 N1_1 11.50(13) . . . . ?
C1_3 P1 C2_1 N1_1 -114.51(12) . . . . ?
C1_2 P1 C2_1 N1_1 131.36(11) . . . . ?
O1 P1 C2_1 C3_1 -167.06(13) . . . . ?
C1_3 P1 C2_1 C3_1 66.93(14) . . . . ?
C1_2 P1 C2_1 C3_1 -47.19(15) . . . . ?
N1_1 C2_1 C3_1 C4_1 -1.0(2) . . . . ?
P1 C2_1 C3_1 C4_1 177.44(12) . . . . ?
C2_1 C3_1 C4_1 C5_1 0.5(2) . . . . ?
C3_1 C4_1 C5_1 C6_1 0.3(2) . . . . ?
C2_1 N1_1 C6_1 C5_1 0.3(2) . . . . ?
Mn1 N1_1 C6_1 C5_1 -172.95(12) . . . . ?
C4_1 C5_1 C6_1 N1_1 -0.7(2) . . . . ?
O1 P1 C1_2 C2_2 26.80(15) . . . . ?
C1_3 P1 C1_2 C2_2 154.95(13) . . . . ?
C2_1 P1 C1_2 C2_2 -91.25(14) . . . . ?
O1 P1 C1_2 C6_2 -154.55(13) . . . . ?
C1_3 P1 C1_2 C6_2 -26.40(16) . . . . ?
C2_1 P1 C1_2 C6_2 87.40(15) . . . . ?
C6_2 C1_2 C2_2 C3_2 0.3(3) . . . . ?
P1 C1_2 C2_2 C3_2 179.03(14) . . . . ?
C1_2 C2_2 C3_2 C4_2 0.0(3) . . . . ?
C2_2 C3_2 C4_2 C5_2 -0.2(3) . . . . ?
C3_2 C4_2 C5_2 C6_2 0.0(3) . . . . ?
C4_2 C5_2 C6_2 C1_2 0.3(3) . . . . ?
C2_2 C1_2 C6_2 C5_2 -0.5(3) . . . . ?
P1 C1_2 C6_2 C5_2 -179.15(13) . . . . ?
O1 P1 C1_3 C6_3 -100.67(14) . . . . ?
C1_2 P1 C1_3 C6_3 134.05(13) . . . . ?
C2_1 P1 C1_3 C6_3 20.62(15) . . . . ?
O1 P1 C1_3 C2_3 76.72(14) . . . . ?
C1_2 P1 C1_3 C2_3 -48.56(14) . . . . ?
C2_1 P1 C1_3 C2_3 -161.99(12) . . . . ?
C6_3 C1_3 C2_3 C3_3 -1.4(2) . . . . ?
P1 C1_3 C2_3 C3_3 -178.87(12) . . . . ?
C1_3 C2_3 C3_3 C4_3 0.1(2) . . . . ?
C2_3 C3_3 C4_3 C5_3 1.0(3) . . . . ?
C3_3 C4_3 C5_3 C6_3 -0.8(3) . . . . ?
C4_3 C5_3 C6_3 C1_3 -0.5(3) . . . . ?
C2_3 C1_3 C6_3 C5_3 1.6(2) . . . . ?
P1 C1_3 C6_3 C5_3 178.98(13) . . . . ?
